data_2102785
loop_
_publ_author_name
'Parkin, Andrew'
'Adam, Martin'
'Cooper, Richard I.'
'Middlemiss, Derek S.'
'Wilson, Chick C.'

_publ_section_title
;
 Structure and hydrogen bonding in 2,4-dihydroxybenzoic acid at 90,
 100, 110 and 150K; a theoretical and single-crystal X-ray diffraction
 study
;
_journal_coeditor_code BS5037
_journal_issue 2
_journal_name_full 'Acta Crystallographica Section B'
_journal_page_first 303
_journal_page_last 308
_journal_paper_doi 10.1107/S0108768106055212
_journal_volume 63
_journal_year 2007
_chemical_formula_moiety 'C7 H6 O4'
_chemical_formula_sum 'C7 H6 O4'
_chemical_formula_weight 154.12
_chemical_name_systematic '2,4-dihydroxybenzoic acid'
_space_group_IT_number 14
_symmetry_cell_setting monoclinic
_symmetry_space_group_name_Hall '-P 2yn'
_symmetry_space_group_name_H-M 'P 1 21/n 1'
_atom_sites_solution_hydrogens geom
_atom_sites_solution_primary direct
_audit_creation_method CRYSTALS_ver_12.24
_cell_angle_alpha 90
_cell_angle_beta 99.448(3)
_cell_angle_gamma 90
_cell_formula_units_Z 4
_cell_length_a 3.6854(5)
_cell_length_b 22.367(3)
_cell_length_c 8.0085(11)
_cell_measurement_reflns_used 13860
_cell_measurement_temperature 150
_cell_measurement_theta_max 33
_cell_measurement_theta_min 0
_cell_volume 651.20(15)
_computing_cell_refinement 'Denzo/Scalepack (Otwinowski & Minor, 1996)'
_computing_data_collection 'COLLECT (Nonius BV, 1997)'
_computing_data_reduction 'Denzo/Scalepack (Otwinowski & Minor, 1996)'
_computing_molecular_graphics 'CAMERON (Watkin et al 1996)'
_computing_publication_material 'CRYSTALS (Betteridge et al 2003)'
_computing_structure_refinement 'CRYSTALS (Betteridge et al 2003)'
_computing_structure_solution 'SIR92 (Altomare et al, 1994)'
_diffrn_ambient_temperature 150
_diffrn_measured_fraction_theta_full 0.990
_diffrn_measured_fraction_theta_max 0.780
_diffrn_measurement_device_type 'Nonius Kappa CCD'
_diffrn_measurement_method '\f & \w scans'
_diffrn_radiation_monochromator graphite
_diffrn_radiation_type 'Mo K\a'
_diffrn_radiation_wavelength 0.71073
_diffrn_reflns_av_R_equivalents 0.036
_diffrn_reflns_limit_h_max 5
_diffrn_reflns_limit_h_min -5
_diffrn_reflns_limit_k_max 26
_diffrn_reflns_limit_k_min -30
_diffrn_reflns_limit_l_max 10
_diffrn_reflns_limit_l_min -12
_diffrn_reflns_number 7572
_diffrn_reflns_theta_full 24.802
_diffrn_reflns_theta_max 33.070
_diffrn_reflns_theta_min 1.821
_diffrn_standards_number 0
_exptl_absorpt_coefficient_mu 0.132
_exptl_absorpt_correction_T_max 0.99
_exptl_absorpt_correction_T_min 0.96
_exptl_absorpt_correction_type multi-scan
_exptl_absorpt_process_details 'SORTAV (Blessing)'
_exptl_crystal_colour colourless
_exptl_crystal_density_diffrn 1.572
_exptl_crystal_description plate
_exptl_crystal_F_000 320
_exptl_crystal_size_max 0.80
_exptl_crystal_size_mid 0.30
_exptl_crystal_size_min 0.08
_refine_diff_density_max 0.77
_refine_diff_density_min -0.72
_refine_ls_extinction_method None
_refine_ls_goodness_of_fit_ref 0.9797
_refine_ls_hydrogen_treatment mixed
_refine_ls_matrix_type full
_refine_ls_number_parameters 106
_refine_ls_number_reflns 1933
_refine_ls_number_restraints 0
_refine_ls_R_factor_all 0.1132
_refine_ls_R_factor_gt 0.0540
_refine_ls_shift/su_max 0.000119
_refine_ls_structure_factor_coef Fsqd
_refine_ls_weighting_details
;
 p=P(6)*max(Fo^2^,0) + (1-P(6))Fc^2^
 Method = SHELXL 97 (Sheldrick, 1997)
 W = 1. / [Sigma^2^(F*)+(P(1)p)^2^+P(2)p+P(4)+P(5)Sin(theta) ]
 P(i) are:
 0.525E-01 0.175E-01 0.00 0.00 0.00 0.333
;
_refine_ls_weighting_scheme calc
_refine_ls_wR_factor_all 0.1404
_refine_ls_wR_factor_gt 0.1162
_refine_ls_wR_factor_ref 0.1404
_reflns_number_gt 1062
_reflns_number_total 1933
_reflns_threshold_expression I>2.00s(I)
_cod_data_source_file bs5037.cif
_cod_data_source_block 150k
_cod_depositor_comments
;
The following automatic conversions were performed:
'_symmetry_cell_setting' value 'Monoclinic' changed to 'monoclinic'
according to '/home/saulius/struct/CIF-dictionaries/cif_core.dic'
dictionary named 'cif_core.dic' version 2.4.1 from 2010-06-29.

Automatic conversion script
Id: cif_fix_enum 1527 2010-12-29 10:47:43Z saulius 

The following automatic conversions were performed:

'_symmetry_cell_setting' value 'Monoclinic' changed to 'monoclinic'
according to /home/saulius/struct/CIF-dictionaries/cif_core.dic
dictionary named 'cif_core.dic' version 2.4.1 from 2010-06-29.

Automatic conversion script
Id: cif_fix_values 1715 2011-07-08 13:25:40Z adriana 
;
_cod_original_sg_symbol_H-M 'P 1 21/n 1 '
_cod_database_code 2102785

loop_
_symmetry_equiv_pos_as_xyz
x,y,z
-x,-y,-z
-x+1/2,y+1/2,-z+1/2
x+1/2,-y+1/2,z+1/2

loop_
_atom_site_type_symbol
_atom_site_label
_atom_site_fract_x
_atom_site_fract_y
_atom_site_fract_z
_atom_site_U_iso_or_equiv
_atom_site_adp_type
_atom_site_occupancy
C C1 0.2989(6) 0.09413(9) 0.7174(3) 0.0182 Uani 1.0000
C C2 0.3900(6) 0.15413(9) 0.7587(3) 0.0190 Uani 1.0000
O O2 0.3740(5) 0.17749(6) 0.91497(19) 0.0262 Uani 1.0000
C C3 0.4964(6) 0.19257(9) 0.6388(3) 0.0199 Uani 1.0000
C C4 0.5136(6) 0.17132(9) 0.4774(3) 0.0201 Uani 1.0000
O O4 0.6140(5) 0.20643(7) 0.3553(2) 0.0268 Uani 1.0000
C C5 0.4237(6) 0.11186(9) 0.4333(3) 0.0219 Uani 1.0000
C C6 0.3185(6) 0.07433(9) 0.5526(3) 0.0210 Uani 1.0000
C C7 0.1797(6) 0.05416(9) 0.8408(3) 0.0206 Uani 1.0000
O O8 0.1478(4) 0.07040(6) 0.98682(18) 0.0259 Uani 1.0000
O O9 0.1038(4) -0.00105(6) 0.7881(2) 0.0268 Uani 1.0000
H H31 0.5625 0.2351 0.6688 0.0170 Uiso 1.0000
H H51 0.4366 0.0968 0.3167 0.0195 Uiso 1.0000
H H61 0.2524 0.0318 0.5217 0.0179 Uiso 1.0000
H H4 0.679(8) 0.2423(15) 0.390(4) 0.068(11) Uiso 1.0000
H H81 0.0712 0.0442 1.0589 0.040(10) Uiso 0.3000
H H82 0.2035 0.1083 1.0203 0.060(10) Uiso 0.0000
H H9 0.0268 -0.0280 0.8584 0.040(10) Uiso 0.7000
H H2 0.3041 0.1541 0.9955 0.062(10) Uiso 1.0000

loop_
_atom_site_aniso_label
_atom_site_aniso_U_11
_atom_site_aniso_U_22
_atom_site_aniso_U_33
_atom_site_aniso_U_12
_atom_site_aniso_U_13
_atom_site_aniso_U_23
C1 0.0173(10) 0.0166(10) 0.0215(11) 0.0002(8) 0.0058(8) 0.0020(8)
C2 0.0195(11) 0.0195(11) 0.0181(10) 0.0001(8) 0.0031(8) -0.0010(8)
O2 0.0414(10) 0.0192(8) 0.0202(8) -0.0019(7) 0.0111(7) -0.0012(6)
C3 0.0222(11) 0.0146(10) 0.0234(11) -0.0003(8) 0.0050(9) 0.0011(8)
C4 0.0182(10) 0.0209(11) 0.0215(11) 0.0003(8) 0.0047(9) 0.0040(8)
O4 0.0349(9) 0.0235(9) 0.0235(9) -0.0034(7) 0.0098(7) 0.0042(7)
C5 0.0221(11) 0.0233(11) 0.0210(11) 0.0002(9) 0.0058(9) -0.0028(9)
C6 0.0221(12) 0.0180(10) 0.0233(11) -0.0006(9) 0.0048(9) -0.0002(8)
C7 0.0195(11) 0.0196(11) 0.0229(11) 0.0009(8) 0.0040(9) 0.0015(8)
O8 0.0371(10) 0.0212(8) 0.0211(8) -0.0039(7) 0.0093(7) 0.0016(6)
O9 0.0392(10) 0.0160(8) 0.0271(9) -0.0066(6) 0.0110(7) 0.0005(6)

loop_
_atom_type_symbol
_atom_type_scat_dispersion_real
_atom_type_scat_dispersion_imag
_atom_type_scat_source
C 0.0033 0.0016 'International Tables Vol C 4.2.6.8 and 6.1.1.4'
H 0.0000 0.0000 'International Tables Vol C 4.2.6.8 and 6.1.1.4'
O 0.0106 0.0060 'International Tables Vol C 4.2.6.8 and 6.1.1.4'

loop_
_geom_angle_atom_site_label_1
_geom_angle_atom_site_label_2
_geom_angle_atom_site_label_3
_geom_angle
_geom_angle_publ_flag
C2 C1 C6 118.26(18) yes
C2 C1 C7 120.87(18) yes
C6 C1 C7 120.86(18) yes
C1 C2 O2 122.31(18) yes
C1 C2 C3 120.63(19) yes
O2 C2 C3 117.06(18) yes
C2 O2 H2 119.645 no
C2 C3 C4 119.45(19) yes
C2 C3 H31 120.391 no
C4 C3 H31 120.155 no
C3 C4 O4 122.29(19) yes
C3 C4 C5 120.95(18) yes
O4 C4 C5 116.76(19) yes
C4 O4 H4 113(2) no
C4 C5 C6 119.10(19) yes
C4 C5 H51 120.559 no
C6 C5 H51 120.344 no
C1 C6 C5 121.61(19) yes
C1 C6 H61 118.896 no
C5 C6 H61 119.494 no
C1 C7 O8 122.93(19) yes
C1 C7 O9 115.45(18) yes
O8 C7 O9 121.61(18) yes
C7 O8 H81 119.915 no
C7 O8 H82 120.023 no
H81 O8 H82 120.060 no
C7 O9 H9 119.840 no

loop_
_geom_bond_atom_site_label_1
_geom_bond_atom_site_label_2
_geom_bond_distance
_geom_bond_publ_flag
C1 C2 1.409(3) yes
C1 C6 1.405(3) yes
C1 C7 1.454(3) yes
C2 O2 1.367(2) yes
C2 C3 1.392(3) yes
O2 H2 0.901 no
C3 C4 1.388(3) yes
C3 H31 1.002 no
C4 O4 1.352(2) yes
C4 C5 1.402(3) yes
O4 H4 0.87(3) no
C5 C6 1.375(3) yes
C5 H51 1.001 no
C6 H61 1.002 no
C7 O8 1.248(2) yes
C7 O9 1.320(2) yes
O8 H81 0.901 no
O8 H82 0.902 no
O9 H9 0.901 no
